data_7038783
loop_
_publ_author_name
'Chen, Guo-Qiang'
'Kehr, Gerald'
'Daniliuc, Constantin G.'
'Erker, Gerhard'

_publ_section_title
;
 Nitro-redox reactions at a frustrated borane/phosphane Lewis pair.
;
_journal_issue 16
_journal_name_full 'Dalton transactions (Cambridge, England : 2003)'
_journal_page_first 6820
_journal_page_last 6823
_journal_paper_doi 10.1039/c6dt00857g
_journal_volume 45
_journal_year 2016
_chemical_formula_sum 'C31 H31 B F10 N O2 P'
_chemical_formula_weight 681.35
_space_group_crystal_system triclinic
_space_group_IT_number 2
_space_group_name_Hall '-P 1'
_space_group_name_H-M_alt 'P -1'
_symmetry_space_group_name_Hall '-P 1'
_symmetry_space_group_name_H-M 'P -1'
_atom_sites_solution_hydrogens geom
_audit_update_record
;
2016-01-29 deposited with the CCDC.
2016-03-14 downloaded from the CCDC.
;
_cell_angle_alpha 77.355(4)
_cell_angle_beta 73.434(4)
_cell_angle_gamma 85.944(4)
_cell_formula_units_Z 4
_cell_length_a 12.0754(8)
_cell_length_b 14.3703(9)
_cell_length_c 18.9938(13)
_cell_measurement_reflns_used 8252
_cell_measurement_temperature 100.(2)
_cell_measurement_theta_max 66.1292
_cell_measurement_theta_min 4.9331
_cell_volume 3082.4(4)
_computing_cell_refinement 'SAINT V8.34A (Bruker AXS Inc., 2013)'
_computing_data_collection 'APEX2 v.2014.5-0 (Bruker AXS Inc., 2014)'
_computing_data_reduction 'SAINT V8.34A (Bruker AXS Inc., 2013)'
_computing_molecular_graphics 'XP (Bruker AXS Inc., 2014)'
_computing_publication_material 'SHELXL2014 (Sheldrick, 2014)'
_computing_structure_refinement 'SHELXL2014 (Sheldrick, 2014)'
_computing_structure_solution 'SHELXL2014 (Sheldrick, 2014)'
_diffrn_ambient_temperature 100.(2)
_diffrn_detector_area_resol_mean 8.3333
_diffrn_measured_fraction_theta_full 0.969
_diffrn_measured_fraction_theta_max 0.969
_diffrn_measurement_device_type 'KappaCCD APEXII'
_diffrn_measurement_method 'phi / omega scans'
_diffrn_radiation_monochromator graphite
_diffrn_radiation_type CuK\a
_diffrn_radiation_wavelength 1.54178
_diffrn_reflns_av_R_equivalents 0.0826
_diffrn_reflns_av_unetI/netI 0.0617
_diffrn_reflns_limit_h_max 14
_diffrn_reflns_limit_h_min -14
_diffrn_reflns_limit_k_max 16
_diffrn_reflns_limit_k_min -16
_diffrn_reflns_limit_l_max 22
_diffrn_reflns_limit_l_min -22
_diffrn_reflns_number 51154
_diffrn_reflns_theta_full 66.69
_diffrn_reflns_theta_max 66.69
_diffrn_reflns_theta_min 2.48
_diffrn_source 'fine-focus sealed tube'
_diffrn_source_type 'fine-focus sealed tube'
_exptl_absorpt_coefficient_mu 1.621
_exptl_absorpt_correction_T_max 0.88
_exptl_absorpt_correction_T_min 0.77
_exptl_absorpt_correction_type multi-scan
_exptl_absorpt_process_details
;
Bruker AXS (2014). SADABS, Version 2014/2, Bruker AXS Inc., Madison, Wisconsin,
USA.
;
_exptl_crystal_colour colourless
_exptl_crystal_density_diffrn 1.468
_exptl_crystal_density_method 'not measured'
_exptl_crystal_description prism
_exptl_crystal_F_000 1400
_exptl_crystal_size_max 0.100
_exptl_crystal_size_mid 0.100
_exptl_crystal_size_min 0.080
_refine_diff_density_max 0.246
_refine_diff_density_min -0.411
_refine_ls_extinction_method none
_refine_ls_goodness_of_fit_ref 1.037
_refine_ls_hydrogen_treatment constr
_refine_ls_matrix_type full
_refine_ls_number_parameters 897
_refine_ls_number_reflns 10572
_refine_ls_number_restraints 114
_refine_ls_restrained_S_all 1.035
_refine_ls_R_factor_all 0.0816
_refine_ls_R_factor_gt 0.0526
_refine_ls_shift/su_max 0.000
_refine_ls_shift/su_mean 0.000
_refine_ls_structure_factor_coef Fsqd
_refine_ls_weighting_details 'w=1/[\s^2^(Fo^2^)+(0.0355P)^2^+3.4783P] where P=(Fo^2^+2Fc^2^)/3'
_refine_ls_weighting_scheme calc
_refine_ls_wR_factor_gt 0.1129
_refine_ls_wR_factor_ref 0.1257
_reflns_number_gt 7527
_reflns_number_total 10572
_reflns_threshold_expression 'I > 2\s(I)'
_cod_data_source_file c6dt00857g2.cif
_cod_data_source_block erk7880
_cod_depositor_comments 'Adding full bibliography for 7038780--7038784.cif.'
_cod_database_code 7038783

loop_
_space_group_symop_operation_xyz
'x, y, z'
'-x, -y, -z'

loop_
_atom_site_type_symbol
_atom_site_label
_atom_site_fract_x
_atom_site_fract_y
_atom_site_fract_z
_atom_site_U_iso_or_equiv
_atom_site_adp_type
_atom_site_calc_flag
_atom_site_refinement_flags_adp
_atom_site_refinement_flags_occupancy
_atom_site_refinement_flags_posn
_atom_site_occupancy
_atom_site_disorder_assembly
_atom_site_disorder_group
B B1A 0.8075(3) 0.7570(3) 0.4597(2) 0.0248(8) Uani d . . . 1.0 . .
N N1A 0.7150(2) 0.82574(19) 0.36511(13) 0.0248(6) Uani d . . . 1.0 . .
O O1A 0.89085(18) 0.70511(16) 0.40342(11) 0.0265(5) Uani d . . . 1.0 . .
O O2A 0.76980(18) 0.84554(15) 0.41969(11) 0.0258(5) Uani d . . . 1.0 . .
P P1A 0.94795(7) 0.73420(6) 0.31857(4) 0.0270(2) Uani d . . . 1.0 . .
C C1A 0.9070(3) 0.8533(2) 0.27769(18) 0.0306(8) Uani d . . . 1.0 . .
H H101 0.9472 0.8986 0.2942 0.037 Uiso calc U . R 1.0 . .
H H102 0.9398 0.8621 0.2226 0.037 Uiso calc U . R 1.0 . .
C C2A 0.7789(3) 0.8861(2) 0.29186(17) 0.0287(7) Uani d . . D 1.0 . .
C C3A 0.7201(18) 0.8695(14) 0.2338(9) 0.032(4) Uani d U P D 0.591(8) A 1
H H3A 0.6432 0.8464 0.2522 0.039 Uiso calc U P R 0.591(8) A 1
C C4A 0.7683(5) 0.8848(4) 0.1592(3) 0.0340(17) Uani d U P D 0.591(8) A 1
H H4A1 0.845 0.9079 0.1385 0.041 Uiso calc U P R 0.591(8) A 1
H H4A2 0.7256 0.8726 0.1273 0.041 Uiso calc U P R 0.591(8) A 1
C C5A 0.7676(12) 0.9952(6) 0.2895(8) 0.028(3) Uani d U P D 0.591(8) A 1
H H5A1 0.8116 1.0299 0.2401 0.042 Uiso calc U P R 0.591(8) A 1
H H5A2 0.6861 1.0143 0.2986 0.042 Uiso calc U P R 0.591(8) A 1
H H5A3 0.7981 1.0101 0.3283 0.042 Uiso calc U P R 0.591(8) A 1
C C3C 0.7937(18) 0.9889(9) 0.2972(13) 0.035(5) Uani d U P D 0.409(8) A 2
H H3C 0.8047 0.9994 0.3424 0.042 Uiso calc U P R 0.409(8) A 2
C C4C 0.7921(8) 1.0643(7) 0.2428(5) 0.045(3) Uani d U P D 0.409(8) A 2
H H4C1 0.7812 1.0562 0.1969 0.054 Uiso calc U P R 0.409(8) A 2
H H4C2 0.8018 1.1264 0.2497 0.054 Uiso calc U P R 0.409(8) A 2
C C5C 0.730(3) 0.879(2) 0.2283(13) 0.033(7) Uani d U P D 0.409(8) A 2
H H5C1 0.7746 0.9192 0.1816 0.049 Uiso calc U P R 0.409(8) A 2
H H5C2 0.7352 0.8122 0.2224 0.049 Uiso calc U P R 0.409(8) A 2
H H5C3 0.6492 0.8995 0.2397 0.049 Uiso calc U P R 0.409(8) A 2
C C11A 0.9135(3) 0.6434(2) 0.27261(17) 0.0298(8) Uani d . . . 1.0 . .
C C12A 0.7819(3) 0.6278(3) 0.2993(2) 0.0377(9) Uani d . . . 1.0 . .
H H12A 0.7619 0.5806 0.2748 0.057 Uiso calc U . R 1.0 . .
H H12B 0.7422 0.6882 0.2861 0.057 Uiso calc U . R 1.0 . .
H H12C 0.7578 0.6047 0.3538 0.057 Uiso calc U . R 1.0 . .
C C13A 0.9492(3) 0.6761(3) 0.18647(18) 0.0350(8) Uani d . . . 1.0 . .
H H13A 1.0326 0.6873 0.1685 0.052 Uiso calc U . R 1.0 . .
H H13B 0.908 0.7353 0.1722 0.052 Uiso calc U . R 1.0 . .
H H13C 0.9297 0.6266 0.1639 0.052 Uiso calc U . R 1.0 . .
C C14A 0.9720(3) 0.5486(3) 0.2943(2) 0.0400(9) Uani d . . . 1.0 . .
H H14A 0.9413 0.4991 0.277 0.06 Uiso calc U . R 1.0 . .
H H14B 0.9569 0.5315 0.349 0.06 Uiso calc U . R 1.0 . .
H H14C 1.0555 0.5541 0.2709 0.06 Uiso calc U . R 1.0 . .
C C15A 1.1051(3) 0.7437(3) 0.3079(2) 0.0368(9) Uani d . . . 1.0 . .
C C16A 1.1783(3) 0.7549(3) 0.2256(2) 0.0526(11) Uani d . . . 1.0 . .
H H16A 1.1473 0.8076 0.1942 0.079 Uiso calc U . R 1.0 . .
H H16B 1.1758 0.6958 0.2084 0.079 Uiso calc U . R 1.0 . .
H H16C 1.2585 0.7685 0.2218 0.079 Uiso calc U . R 1.0 . .
C C17A 1.1458(3) 0.6557(3) 0.3572(2) 0.0412(9) Uani d . . . 1.0 . .
H H17A 1.1394 0.5986 0.3383 0.062 Uiso calc U . R 1.0 . .
H H17B 1.0973 0.6485 0.4091 0.062 Uiso calc U . R 1.0 . .
H H17C 1.2264 0.6639 0.3555 0.062 Uiso calc U . R 1.0 . .
C C18A 1.1233(3) 0.8318(3) 0.3374(2) 0.0447(10) Uani d . . . 1.0 . .
H H18A 1.202 0.8305 0.3423 0.067 Uiso calc U . R 1.0 . .
H H18B 1.0677 0.8308 0.3865 0.067 Uiso calc U . R 1.0 . .
H H18C 1.1118 0.8899 0.302 0.067 Uiso calc U . R 1.0 . .
C C21A 0.8806(3) 0.7848(2) 0.51311(16) 0.0229(7) Uani d . . . 1.0 . .
C C22A 0.8820(3) 0.8735(2) 0.53109(16) 0.0244(7) Uani d . . . 1.0 . .
C C23A 0.9519(3) 0.8947(2) 0.57130(16) 0.0251(7) Uani d . . . 1.0 . .
C C24A 1.0275(3) 0.8279(2) 0.59485(17) 0.0276(7) Uani d . . . 1.0 . .
C C25A 1.0282(3) 0.7378(2) 0.58077(17) 0.0299(8) Uani d . . . 1.0 . .
C C26A 0.9536(3) 0.7181(2) 0.54268(17) 0.0271(7) Uani d . . . 1.0 . .
C C31A 0.7009(3) 0.6848(2) 0.51026(17) 0.0268(7) Uani d . . . 1.0 . .
C C32A 0.6928(3) 0.5884(3) 0.51286(18) 0.0317(8) Uani d . . . 1.0 . .
C C33A 0.5955(3) 0.5351(3) 0.55322(19) 0.0380(9) Uani d . . . 1.0 . .
C C34A 0.5023(3) 0.5774(3) 0.59489(19) 0.0418(10) Uani d . . . 1.0 . .
C C35A 0.5069(3) 0.6717(3) 0.59740(19) 0.0368(9) Uani d . . . 1.0 . .
C C36A 0.6044(3) 0.7230(3) 0.55569(17) 0.0296(8) Uani d . . . 1.0 . .
C C41A 0.5925(3) 0.8458(2) 0.39078(17) 0.0247(7) Uani d . . . 1.0 . .
C C42A 0.5175(3) 0.7759(2) 0.39128(18) 0.0304(8) Uani d . . . 1.0 . .
H H42A 0.5476 0.7194 0.3743 0.036 Uiso calc U . R 1.0 . .
C C43A 0.3993(3) 0.7890(3) 0.4165(2) 0.0364(8) Uani d . . . 1.0 . .
H H43A 0.3486 0.7414 0.4165 0.044 Uiso calc U . R 1.0 . .
C C44A 0.3544(3) 0.8710(3) 0.4417(2) 0.0368(8) Uani d . . . 1.0 . .
H H44A 0.2731 0.8798 0.4588 0.044 Uiso calc U . R 1.0 . .
C C45A 0.4285(3) 0.9398(3) 0.4418(2) 0.0370(9) Uani d . . . 1.0 . .
H H45A 0.3982 0.9961 0.4591 0.044 Uiso calc U . R 1.0 . .
C C46A 0.5471(3) 0.9268(2) 0.41671(18) 0.0305(8) Uani d . . . 1.0 . .
H H46A 0.5976 0.9742 0.4174 0.037 Uiso calc U . R 1.0 . .
F F22A 0.81427(15) 0.94608(14) 0.50820(10) 0.0330(4) Uani d . . . 1.0 . .
F F23A 0.94851(16) 0.98249(13) 0.58679(10) 0.0347(5) Uani d . . . 1.0 . .
F F24A 1.09906(17) 0.84913(15) 0.63176(11) 0.0399(5) Uani d . . . 1.0 . .
F F25A 1.09976(18) 0.67005(15) 0.60456(11) 0.0427(5) Uani d . . . 1.0 . .
F F26A 0.95526(17) 0.62709(14) 0.53330(10) 0.0360(5) Uani d . . . 1.0 . .
F F32A 0.78212(18) 0.53945(14) 0.47576(11) 0.0414(5) Uani d . . . 1.0 . .
F F33A 0.5916(2) 0.44222(16) 0.55102(11) 0.0542(6) Uani d . . . 1.0 . .
F F34A 0.40598(19) 0.52631(19) 0.63377(12) 0.0622(7) Uani d . . . 1.0 . .
F F35A 0.41599(17) 0.71341(18) 0.63997(12) 0.0539(6) Uani d . . . 1.0 . .
F F36A 0.60463(16) 0.81507(14) 0.56104(10) 0.0343(5) Uani d . . . 1.0 . .
B B1B 0.3002(4) 0.2637(3) 0.0293(2) 0.0319(9) Uani d . . . 1.0 . .
N N1B 0.2076(2) 0.3252(2) 0.13918(13) 0.0297(6) Uani d . . . 1.0 . .
O O1B 0.37936(19) 0.20317(17) 0.07116(11) 0.0321(5) Uani d . . . 1.0 . .
O O2B 0.2650(2) 0.34905(16) 0.05861(11) 0.0319(5) Uani d . . . 1.0 . .
P P1B 0.43581(8) 0.22186(7) 0.12962(5) 0.0347(2) Uani d . . . 1.0 . .
C C1B 0.4025(3) 0.3400(3) 0.14994(19) 0.0383(9) Uani d . . . 1.0 . .
H H111 0.4364 0.3435 0.191 0.046 Uiso calc U . R 1.0 . .
H H112 0.4453 0.3859 0.105 0.046 Uiso calc U . R 1.0 . .
C C2B 0.2765(3) 0.3783(3) 0.17220(17) 0.0352(8) Uani d . . D 1.0 . .
C C3B 0.2258(19) 0.3712(13) 0.2573(5) 0.034(4) Uani d U P D 0.569(8) B 1
H H3B 0.1528 0.3412 0.279 0.041 Uiso calc U P R 0.569(8) B 1
C C4B 0.2672(6) 0.3991(5) 0.3003(3) 0.0384(19) Uani d U P D 0.569(8) B 1
H H4B1 0.3401 0.4298 0.2821 0.046 Uiso calc U P R 0.569(8) B 1
H H4B2 0.2266 0.3903 0.3521 0.046 Uiso calc U P R 0.569(8) B 1
C C5B 0.2707(14) 0.4862(7) 0.1362(7) 0.036(3) Uani d U P D 0.569(8) B 1
H H5B1 0.315 0.5227 0.1567 0.054 Uiso calc U P R 0.569(8) B 1
H H5B2 0.3035 0.4958 0.0817 0.054 Uiso calc U P R 0.569(8) B 1
H H5B3 0.19 0.508 0.1476 0.054 Uiso calc U P R 0.569(8) B 1
C C3D 0.2958(18) 0.4846(8) 0.1409(11) 0.031(5) Uani d U P D 0.431(8) B 2
H H3D 0.3091 0.5054 0.0881 0.037 Uiso calc U P R 0.431(8) B 2
C C4D 0.2960(7) 0.5458(6) 0.1763(5) 0.039(3) Uani d U P D 0.431(8) B 2
H H4D1 0.2832 0.5288 0.2292 0.047 Uiso calc U P R 0.431(8) B 2
H H4D2 0.3091 0.6105 0.1509 0.047 Uiso calc U P R 0.431(8) B 2
C C5D 0.221(2) 0.3524(18) 0.2567(6) 0.028(4) Uani d U P D 0.431(8) B 2
H H5D1 0.2611 0.3846 0.2824 0.041 Uiso calc U P R 0.431(8) B 2
H H5D2 0.1393 0.3727 0.2678 0.041 Uiso calc U P R 0.431(8) B 2
H H5D3 0.2253 0.2832 0.2743 0.041 Uiso calc U P R 0.431(8) B 2
C C11B 0.3924(3) 0.1279(3) 0.21586(19) 0.0412(9) Uani d . . . 1.0 . .
C C12B 0.2597(3) 0.1174(3) 0.2382(2) 0.0515(11) Uani d . . . 1.0 . .
H H12D 0.2369 0.0996 0.1974 0.077 Uiso calc U . R 1.0 . .
H H12E 0.2227 0.1782 0.2475 0.077 Uiso calc U . R 1.0 . .
H H12F 0.2353 0.0679 0.2839 0.077 Uiso calc U . R 1.0 . .
C C13B 0.4253(3) 0.1549(3) 0.28115(19) 0.0466(10) Uani d . . . 1.0 . .
H H13D 0.3992 0.105 0.3265 0.07 Uiso calc U . R 1.0 . .
H H13E 0.3883 0.2157 0.2903 0.07 Uiso calc U . R 1.0 . .
H H13F 0.5094 0.1611 0.2684 0.07 Uiso calc U . R 1.0 . .
C C14B 0.4475(4) 0.0317(3) 0.2032(2) 0.0483(10) Uani d . . . 1.0 . .
H H14D 0.5312 0.0348 0.1946 0.072 Uiso calc U . R 1.0 . .
H H14E 0.4313 0.0166 0.1592 0.072 Uiso calc U . R 1.0 . .
H H14F 0.4152 -0.018 0.2475 0.072 Uiso calc U . R 1.0 . .
C C15B 0.5937(3) 0.2230(3) 0.08220(19) 0.0414(9) Uani d . . . 1.0 . .
C C16B 0.6661(3) 0.2229(4) 0.1368(2) 0.0612(13) Uani d . . . 1.0 . .
H H16D 0.6556 0.1624 0.1736 0.092 Uiso calc U . R 1.0 . .
H H16E 0.6411 0.2758 0.1628 0.092 Uiso calc U . R 1.0 . .
H H16F 0.7479 0.2305 0.1087 0.092 Uiso calc U . R 1.0 . .
C C17B 0.6265(3) 0.1379(3) 0.0433(2) 0.0465(10) Uani d . . . 1.0 . .
H H17D 0.7056 0.1457 0.0104 0.07 Uiso calc U . R 1.0 . .
H H17E 0.5732 0.1349 0.0134 0.07 Uiso calc U . R 1.0 . .
H H17F 0.6216 0.0788 0.0813 0.07 Uiso calc U . R 1.0 . .
C C18B 0.6193(3) 0.3143(3) 0.0203(2) 0.0492(10) Uani d . . . 1.0 . .
H H18D 0.6149 0.3697 0.0432 0.074 Uiso calc U . R 1.0 . .
H H18E 0.5623 0.3215 -0.0084 0.074 Uiso calc U . R 1.0 . .
H H18F 0.6969 0.3096 -0.0134 0.074 Uiso calc U . R 1.0 . .
C C21B 0.1917(3) 0.1971(2) 0.03431(17) 0.0295(8) Uani d . . . 1.0 . .
C C22B 0.1013(3) 0.2419(2) 0.00761(17) 0.0314(8) Uani d . . . 1.0 . .
C C23B 0.0011(3) 0.1968(3) 0.01344(18) 0.0351(8) Uani d . . . 1.0 . .
C C24B -0.0114(3) 0.1022(3) 0.04652(19) 0.0379(9) Uani d . . . 1.0 . .
C C25B 0.0772(3) 0.0531(3) 0.07046(19) 0.0370(9) Uani d . . . 1.0 . .
C C26B 0.1767(3) 0.1009(3) 0.06349(18) 0.0322(8) Uani d . . . 1.0 . .
C C31B 0.3724(3) 0.3003(2) -0.05996(17) 0.0307(8) Uani d . . . 1.0 . .
C C32B 0.3807(3) 0.3930(2) -0.10058(17) 0.0292(8) Uani d . . . 1.0 . .
C C33B 0.4388(3) 0.4194(3) -0.17632(17) 0.0302(8) Uani d . . . 1.0 . .
C C34B 0.4919(3) 0.3501(3) -0.21429(17) 0.0318(8) Uani d . . . 1.0 . .
C C35B 0.4863(3) 0.2566(3) -0.17750(18) 0.0328(8) Uani d . . . 1.0 . .
C C36B 0.4271(3) 0.2336(3) -0.10179(18) 0.0341(8) Uani d . . . 1.0 . .
C C41B 0.0881(3) 0.3533(2) 0.15005(17) 0.0283(7) Uani d . . . 1.0 . .
C C42B 0.0071(3) 0.2976(2) 0.20831(18) 0.0311(8) Uani d . . . 1.0 . .
H H42B 0.032 0.2438 0.2393 0.037 Uiso calc U . R 1.0 . .
C C43B -0.1099(3) 0.3197(3) 0.2218(2) 0.0403(9) Uani d . . . 1.0 . .
H H43B -0.1642 0.2829 0.2633 0.048 Uiso calc U . R 1.0 . .
C C44B -0.1475(3) 0.3953(3) 0.1750(2) 0.0410(9) Uani d . . . 1.0 . .
H H44B -0.2276 0.4101 0.1838 0.049 Uiso calc U . R 1.0 . .
C C45B -0.0677(3) 0.4490(3) 0.11539(19) 0.0396(9) Uani d . . . 1.0 . .
H H45B -0.0934 0.5001 0.0826 0.047 Uiso calc U . R 1.0 . .
C C46B 0.0497(3) 0.4290(2) 0.10293(18) 0.0344(8) Uani d . . . 1.0 . .
H H46B 0.1038 0.467 0.0622 0.041 Uiso calc U . R 1.0 . .
F F22B 0.10986(18) 0.33442(14) -0.02733(10) 0.0377(5) Uani d . . . 1.0 . .
F F23B -0.08380(17) 0.24470(16) -0.01322(11) 0.0437(5) Uani d . . . 1.0 . .
F F24B -0.10917(18) 0.05598(17) 0.05329(12) 0.0494(6) Uani d . . . 1.0 . .
F F25B 0.06620(19) -0.04159(15) 0.10080(12) 0.0476(5) Uani d . . . 1.0 . .
F F26B 0.26038(18) 0.04502(14) 0.08607(11) 0.0426(5) Uani d . . . 1.0 . .
F F32B 0.33261(18) 0.46718(14) -0.06836(10) 0.0391(5) Uani d . . . 1.0 . .
F F33B 0.44514(17) 0.51119(14) -0.21189(10) 0.0388(5) Uani d . . . 1.0 . .
F F34B 0.55041(16) 0.37435(16) -0.28771(10) 0.0411(5) Uani d . . . 1.0 . .
F F35B 0.53699(17) 0.18828(15) -0.21438(10) 0.0407(5) Uani d . . . 1.0 . .
F F36B 0.42398(19) 0.14022(15) -0.06881(10) 0.0432(5) Uani d . . . 1.0 . .

loop_
_atom_site_aniso_label
_atom_site_aniso_U_11
_atom_site_aniso_U_22
_atom_site_aniso_U_33
_atom_site_aniso_U_12
_atom_site_aniso_U_13
_atom_site_aniso_U_23
B1A 0.0245(18) 0.025(2) 0.0283(18) -0.0012(15) -0.0112(14) -0.0075(15)
N1A 0.0279(14) 0.0249(16) 0.0256(13) -0.0062(11) -0.0127(11) -0.0046(11)
O1A 0.0305(12) 0.0253(13) 0.0258(11) -0.0029(9) -0.0081(9) -0.0081(9)
O2A 0.0293(12) 0.0234(13) 0.0296(11) -0.0063(9) -0.0130(9) -0.0071(9)
P1A 0.0262(4) 0.0284(5) 0.0269(4) -0.0077(3) -0.0057(3) -0.0069(3)
C1A 0.0296(18) 0.030(2) 0.0308(17) -0.0138(15) -0.0058(14) -0.0032(14)
C2A 0.0357(18) 0.021(2) 0.0286(17) -0.0052(14) -0.0112(14) 0.0001(14)
C3A 0.035(6) 0.033(7) 0.026(5) -0.011(4) -0.013(4) 0.007(4)
C4A 0.035(3) 0.037(4) 0.032(3) -0.010(3) -0.012(2) -0.005(3)
C5A 0.028(6) 0.026(5) 0.032(4) -0.010(3) -0.014(4) 0.003(3)
C3C 0.033(8) 0.037(7) 0.040(6) 0.007(4) -0.019(5) -0.007(5)
C4C 0.060(6) 0.032(6) 0.044(5) -0.008(5) -0.019(4) -0.002(4)
C5C 0.035(8) 0.025(8) 0.036(9) -0.008(5) -0.007(5) -0.003(5)
C11A 0.0311(18) 0.030(2) 0.0297(17) -0.0086(15) -0.0057(14) -0.0092(14)
C12A 0.0356(19) 0.041(2) 0.0397(19) -0.0132(17) -0.0050(15) -0.0179(17)
C13A 0.038(2) 0.038(2) 0.0292(17) -0.0103(16) -0.0064(14) -0.0090(15)
C14A 0.052(2) 0.032(2) 0.043(2) -0.0053(17) -0.0182(17) -0.0147(17)
C15A 0.0276(18) 0.044(2) 0.0408(19) -0.0103(16) -0.0090(15) -0.0107(17)
C16A 0.029(2) 0.080(3) 0.047(2) -0.014(2) -0.0035(17) -0.012(2)
C17A 0.0324(19) 0.049(3) 0.048(2) -0.0027(17) -0.0123(16) -0.0186(19)
C18A 0.037(2) 0.046(3) 0.055(2) -0.0122(18) -0.0171(17) -0.0099(19)
C21A 0.0228(16) 0.0210(19) 0.0250(15) -0.0024(13) -0.0061(12) -0.0050(13)
C22A 0.0219(16) 0.024(2) 0.0253(15) -0.0005(13) -0.0041(12) -0.0043(13)
C23A 0.0296(17) 0.023(2) 0.0242(15) -0.0079(14) -0.0049(13) -0.0080(13)
C24A 0.0331(18) 0.029(2) 0.0245(16) -0.0109(15) -0.0122(13) -0.0041(14)
C25A 0.0351(18) 0.027(2) 0.0290(17) -0.0005(15) -0.0148(14) 0.0000(14)
C26A 0.0350(18) 0.021(2) 0.0284(16) -0.0067(14) -0.0100(14) -0.0084(14)
C31A 0.0325(18) 0.024(2) 0.0277(16) -0.0044(14) -0.0135(13) -0.0046(14)
C32A 0.040(2) 0.031(2) 0.0265(17) -0.0086(16) -0.0115(14) -0.0050(14)
C33A 0.056(2) 0.030(2) 0.0310(18) -0.0212(18) -0.0150(17) -0.0007(15)
C34A 0.040(2) 0.052(3) 0.0321(19) -0.0259(19) -0.0094(16) 0.0017(17)
C35A 0.0255(18) 0.051(3) 0.0313(18) -0.0063(16) -0.0056(14) -0.0051(17)
C36A 0.0291(18) 0.033(2) 0.0287(17) -0.0045(15) -0.0109(14) -0.0056(14)
C41A 0.0303(17) 0.0189(19) 0.0273(16) 0.0011(13) -0.0137(13) -0.0028(13)
C42A 0.0286(18) 0.024(2) 0.0399(19) 0.0016(14) -0.0095(14) -0.0108(15)
C43A 0.0314(19) 0.032(2) 0.053(2) 0.0011(16) -0.0161(16) -0.0172(17)
C44A 0.0289(18) 0.042(2) 0.044(2) 0.0068(16) -0.0160(15) -0.0135(17)
C45A 0.038(2) 0.038(2) 0.043(2) 0.0103(17) -0.0207(16) -0.0156(17)
C46A 0.0381(19) 0.026(2) 0.0335(18) -0.0011(15) -0.0197(15) -0.0067(15)
F22A 0.0317(10) 0.0273(11) 0.0458(11) 0.0044(8) -0.0155(8) -0.0149(9)
F23A 0.0447(11) 0.0271(12) 0.0361(10) -0.0098(9) -0.0117(8) -0.0111(8)
F24A 0.0504(12) 0.0385(13) 0.0397(11) -0.0146(10) -0.0278(9) -0.0021(9)
F25A 0.0527(13) 0.0337(13) 0.0511(12) 0.0044(10) -0.0343(10) -0.0035(10)
F26A 0.0488(12) 0.0253(12) 0.0405(11) -0.0001(9) -0.0215(9) -0.0084(9)
F32A 0.0575(13) 0.0264(12) 0.0377(11) -0.0061(10) -0.0053(9) -0.0100(9)
F33A 0.0845(17) 0.0380(14) 0.0413(12) -0.0347(12) -0.0163(11) -0.0016(10)
F34A 0.0493(14) 0.0790(19) 0.0514(13) -0.0427(13) -0.0082(11) 0.0066(12)
F35A 0.0296(11) 0.0748(18) 0.0478(13) -0.0052(11) 0.0020(9) -0.0081(12)
F36A 0.0333(10) 0.0320(13) 0.0368(10) 0.0009(8) -0.0071(8) -0.0091(9)
B1B 0.045(2) 0.025(2) 0.0254(19) 0.0021(18) -0.0094(16) -0.0058(16)
N1B 0.0406(16) 0.0308(17) 0.0157(12) -0.0067(13) -0.0024(11) -0.0058(11)
O1B 0.0401(13) 0.0322(15) 0.0239(11) 0.0023(11) -0.0085(9) -0.0071(10)
O2B 0.0465(14) 0.0294(14) 0.0172(10) -0.0042(11) -0.0023(9) -0.0071(9)
P1B 0.0358(5) 0.0433(6) 0.0239(4) -0.0059(4) -0.0052(4) -0.0069(4)
C1B 0.0314(19) 0.051(3) 0.0305(18) -0.0091(17) -0.0003(14) -0.0124(17)
C2B 0.0378(19) 0.042(2) 0.0255(17) -0.0089(16) -0.0030(14) -0.0122(16)
C3B 0.037(5) 0.034(7) 0.028(5) -0.016(5) 0.002(4) -0.008(4)
C4B 0.039(4) 0.048(5) 0.031(3) -0.012(3) -0.010(3) -0.010(3)
C5B 0.033(7) 0.058(6) 0.019(4) -0.024(4) -0.002(4) -0.013(3)
C3D 0.030(6) 0.033(5) 0.031(6) -0.011(3) -0.007(4) -0.009(4)
C4D 0.042(5) 0.032(5) 0.041(4) -0.007(4) -0.002(3) -0.012(4)
C5D 0.033(7) 0.032(8) 0.026(6) -0.006(6) -0.006(5) -0.025(5)
C11B 0.041(2) 0.052(3) 0.0282(18) -0.0039(18) -0.0087(15) -0.0040(17)
C12B 0.047(2) 0.069(3) 0.0307(19) -0.015(2) -0.0093(17) 0.0079(19)
C13B 0.053(2) 0.058(3) 0.0298(19) 0.001(2) -0.0152(17) -0.0071(18)
C14B 0.061(3) 0.044(3) 0.037(2) -0.008(2) -0.0121(18) -0.0023(18)
C15B 0.037(2) 0.053(3) 0.0335(19) -0.0039(18) -0.0055(15) -0.0129(17)
C16B 0.040(2) 0.103(4) 0.043(2) -0.015(2) -0.0066(18) -0.022(2)
C17B 0.043(2) 0.055(3) 0.039(2) 0.0012(19) -0.0066(17) -0.0114(19)
C18B 0.043(2) 0.053(3) 0.040(2) -0.0106(19) 0.0088(17) -0.0092(19)
C21B 0.044(2) 0.025(2) 0.0198(15) 0.0031(15) -0.0077(14) -0.0073(13)
C22B 0.042(2) 0.026(2) 0.0235(16) 0.0050(15) -0.0049(14) -0.0082(14)
C23B 0.040(2) 0.038(2) 0.0279(17) 0.0076(17) -0.0109(15) -0.0085(16)
C24B 0.039(2) 0.043(3) 0.0295(18) -0.0071(17) -0.0047(15) -0.0074(16)
C25B 0.052(2) 0.024(2) 0.0318(18) -0.0009(17) -0.0110(16) 0.0005(15)
C26B 0.041(2) 0.030(2) 0.0270(17) 0.0037(16) -0.0131(15) -0.0053(15)
C31B 0.0377(19) 0.028(2) 0.0265(17) 0.0039(15) -0.0077(14) -0.0085(15)
C32B 0.0329(18) 0.028(2) 0.0268(16) 0.0053(15) -0.0071(13) -0.0097(15)
C33B 0.0318(18) 0.031(2) 0.0262(16) -0.0026(15) -0.0071(13) -0.0034(15)
C34B 0.0302(18) 0.042(2) 0.0217(16) 0.0000(15) -0.0040(13) -0.0076(15)
C35B 0.0351(19) 0.038(2) 0.0294(17) 0.0078(16) -0.0090(14) -0.0177(16)
C36B 0.041(2) 0.032(2) 0.0285(17) 0.0028(16) -0.0111(15) -0.0050(15)
C41B 0.0394(19) 0.025(2) 0.0233(16) -0.0004(15) -0.0089(14) -0.0108(14)
C42B 0.0377(19) 0.025(2) 0.0315(17) -0.0039(15) -0.0134(14) -0.0012(14)
C43B 0.043(2) 0.037(2) 0.040(2) -0.0082(17) -0.0166(17) 0.0017(17)
C44B 0.045(2) 0.039(2) 0.047(2) 0.0019(18) -0.0222(18) -0.0150(18)
C45B 0.061(3) 0.027(2) 0.0344(19) 0.0123(18) -0.0196(18) -0.0102(16)
C46B 0.057(2) 0.019(2) 0.0250(17) 0.0026(16) -0.0083(15) -0.0055(14)
F22B 0.0574(13) 0.0246(12) 0.0310(10) 0.0089(9) -0.0145(9) -0.0051(8)
F23B 0.0385(11) 0.0517(15) 0.0374(11) 0.0094(10) -0.0094(9) -0.0065(10)
F24B 0.0473(13) 0.0517(15) 0.0473(12) -0.0079(11) -0.0119(10) -0.0056(10)
F25B 0.0611(14) 0.0306(13) 0.0487(12) -0.0093(10) -0.0182(10) 0.0037(10)
F26B 0.0552(13) 0.0287(12) 0.0473(12) 0.0024(10) -0.0258(10) -0.0004(9)
F32B 0.0557(13) 0.0281(12) 0.0271(10) 0.0052(9) -0.0024(9) -0.0065(8)
F33B 0.0461(12) 0.0337(13) 0.0299(10) -0.0038(9) -0.0038(8) -0.0005(9)
F34B 0.0372(11) 0.0575(15) 0.0237(10) -0.0033(10) 0.0007(8) -0.0097(9)
F35B 0.0434(12) 0.0445(14) 0.0360(11) 0.0110(10) -0.0067(9) -0.0218(10)
F36B 0.0676(14) 0.0282(13) 0.0320(10) 0.0090(10) -0.0115(10) -0.0083(9)

loop_
_atom_type_symbol
_atom_type_description
_atom_type_scat_dispersion_real
_atom_type_scat_dispersion_imag
_atom_type_scat_source
C C 0.0181 0.0091 'International Tables Vol C Tables 4.2.6.8 and 6.1.1.4'
H H 0.0000 0.0000 'International Tables Vol C Tables 4.2.6.8 and 6.1.1.4'
B B 0.0090 0.0039 'International Tables Vol C Tables 4.2.6.8 and 6.1.1.4'
N N 0.0311 0.0180 'International Tables Vol C Tables 4.2.6.8 and 6.1.1.4'
O O 0.0492 0.0322 'International Tables Vol C Tables 4.2.6.8 and 6.1.1.4'
F F 0.0727 0.0534 'International Tables Vol C Tables 4.2.6.8 and 6.1.1.4'
P P 0.2955 0.4335 'International Tables Vol C Tables 4.2.6.8 and 6.1.1.4'

loop_
_geom_angle_atom_site_label_1
_geom_angle_atom_site_label_2
_geom_angle_atom_site_label_3
_geom_angle
O2A B1A O1A 109.3(3)
O2A B1A C21A 107.2(3)
O1A B1A C21A 107.3(2)
O2A B1A C31A 113.6(3)
O1A B1A C31A 108.5(3)
C21A B1A C31A 110.7(2)
C41A N1A O2A 108.1(2)
C41A N1A C2A 115.9(2)
O2A N1A C2A 104.6(2)
B1A O1A P1A 132.6(2)
B1A O2A N1A 109.7(2)
O1A P1A C1A 113.11(14)
O1A P1A C11A 108.44(13)
C1A P1A C11A 111.75(16)
O1A P1A C15A 105.74(14)
C1A P1A C15A 103.94(16)
C11A P1A C15A 113.77(16)
C2A C1A P1A 121.9(2)
C2A C1A H101 106.9
P1A C1A H101 106.9
C2A C1A H102 106.9
P1A C1A H102 106.9
H101 C1A H102 106.7
N1A C2A C5C 112.3(12)
N1A C2A C3C 112.9(9)
C5C C2A C3C 113.5(12)
N1A C2A C3A 105.7(9)
N1A C2A C1A 106.2(3)
C5C C2A C1A 112.1(12)
C3C C2A C1A 98.7(8)
C3A C2A C1A 114.7(8)
N1A C2A C5A 114.2(6)
C3A C2A C5A 105.3(8)
C1A C2A C5A 110.9(6)
C4A C3A C2A 125.5(15)
C4A C3A H3A 117.3
C2A C3A H3A 117.3
C3A C4A H4A1 120.0
C3A C4A H4A2 120.0
H4A1 C4A H4A2 120.0
C2A C5A H5A1 109.5
C2A C5A H5A2 109.5
H5A1 C5A H5A2 109.5
C2A C5A H5A3 109.5
H5A1 C5A H5A3 109.5
H5A2 C5A H5A3 109.5
C4C C3C C2A 124.3(14)
C4C C3C H3C 117.9
C2A C3C H3C 117.9
C3C C4C H4C1 120.0
C3C C4C H4C2 120.0
H4C1 C4C H4C2 120.0
C2A C5C H5C1 109.5
C2A C5C H5C2 109.5
H5C1 C5C H5C2 109.5
C2A C5C H5C3 109.5
H5C1 C5C H5C3 109.5
H5C2 C5C H5C3 109.5
C14A C11A C13A 109.4(3)
C14A C11A C12A 108.0(3)
C13A C11A C12A 108.2(3)
C14A C11A P1A 111.2(2)
C13A C11A P1A 111.5(2)
C12A C11A P1A 108.4(2)
C11A C12A H12A 109.5
C11A C12A H12B 109.5
H12A C12A H12B 109.5
C11A C12A H12C 109.5
H12A C12A H12C 109.5
H12B C12A H12C 109.5
C11A C13A H13A 109.5
C11A C13A H13B 109.5
H13A C13A H13B 109.5
C11A C13A H13C 109.5
H13A C13A H13C 109.5
H13B C13A H13C 109.5
C11A C14A H14A 109.5
C11A C14A H14B 109.5
H14A C14A H14B 109.5
C11A C14A H14C 109.5
H14A C14A H14C 109.5
H14B C14A H14C 109.5
C17A C15A C16A 110.3(3)
C17A C15A C18A 107.2(3)
C16A C15A C18A 108.8(3)
C17A C15A P1A 109.7(2)
C16A C15A P1A 112.4(2)
C18A C15A P1A 108.2(3)
C15A C16A H16A 109.5
C15A C16A H16B 109.5
H16A C16A H16B 109.5
C15A C16A H16C 109.5
H16A C16A H16C 109.5
H16B C16A H16C 109.5
C15A C17A H17A 109.5
C15A C17A H17B 109.5
H17A C17A H17B 109.5
C15A C17A H17C 109.5
H17A C17A H17C 109.5
H17B C17A H17C 109.5
C15A C18A H18A 109.5
C15A C18A H18B 109.5
H18A C18A H18B 109.5
C15A C18A H18C 109.5
H18A C18A H18C 109.5
H18B C18A H18C 109.5
C22A C21A C26A 113.2(3)
C22A C21A B1A 126.3(3)
C26A C21A B1A 120.5(3)
F22A C22A C23A 115.3(3)
F22A C22A C21A 121.0(3)
C23A C22A C21A 123.7(3)
F23A C23A C24A 119.1(3)
F23A C23A C22A 120.4(3)
C24A C23A C22A 120.5(3)
F24A C24A C23A 120.9(3)
F24A C24A C25A 120.3(3)
C23A C24A C25A 118.8(3)
F25A C25A C24A 120.2(3)
F25A C25A C26A 120.9(3)
C24A C25A C26A 118.9(3)
F26A C26A C25A 116.0(3)
F26A C26A C21A 119.3(3)
C25A C26A C21A 124.7(3)
C32A C31A C36A 114.2(3)
C32A C31A B1A 127.8(3)
C36A C31A B1A 118.0(3)
F32A C32A C33A 115.2(3)
F32A C32A C31A 121.4(3)
C33A C32A C31A 123.5(3)
F33A C33A C34A 120.0(3)
F33A C33A C32A 120.5(3)
C34A C33A C32A 119.5(3)
F34A C34A C33A 120.0(4)
F34A C34A C35A 120.1(4)
C33A C34A C35A 119.8(3)
F35A C35A C34A 120.1(3)
F35A C35A C36A 120.8(3)
C34A C35A C36A 119.1(3)
F36A C36A C35A 116.5(3)
F36A C36A C31A 119.7(3)
C35A C36A C31A 123.8(3)
C46A C41A C42A 119.2(3)
C46A C41A N1A 124.3(3)
C42A C41A N1A 116.5(3)
C43A C42A C41A 120.0(3)
C43A C42A H42A 120.0
C41A C42A H42A 120.0
C42A C43A C44A 120.5(3)
C42A C43A H43A 119.7
C44A C43A H43A 119.7
C45A C44A C43A 119.5(3)
C45A C44A H44A 120.2
C43A C44A H44A 120.2
C44A C45A C46A 120.1(3)
C44A C45A H45A 120.0
C46A C45A H45A 120.0
C41A C46A C45A 120.7(3)
C41A C46A H46A 119.6
C45A C46A H46A 119.6
O2B B1B O1B 110.2(3)
O2B B1B C21B 113.8(3)
O1B B1B C21B 108.3(3)
O2B B1B C31B 105.9(3)
O1B B1B C31B 109.5(3)
C21B B1B C31B 109.1(3)
C41B N1B O2B 107.8(2)
C41B N1B C2B 115.6(3)
O2B N1B C2B 103.4(2)
B1B O1B P1B 132.2(2)
B1B O2B N1B 110.8(2)
O1B P1B C1B 112.53(16)
O1B P1B C11B 109.42(15)
C1B P1B C11B 111.38(17)
O1B P1B C15B 104.61(14)
C1B P1B C15B 105.04(17)
C11B P1B C15B 113.67(18)
C2B C1B P1B 122.1(2)
C2B C1B H111 106.8
P1B C1B H111 106.8
C2B C1B H112 106.8
P1B C1B H112 106.8
H111 C1B H112 106.7
N1B C2B C3D 118.7(8)
N1B C2B C5D 104.6(10)
C3D C2B C5D 114.3(11)
N1B C2B C3B 113.3(8)
N1B C2B C1B 106.3(3)
C3D C2B C1B 100.6(8)
C5D C2B C1B 112.2(11)
C3B C2B C1B 113.6(9)
N1B C2B C5B 107.6(6)
C3B C2B C5B 105.4(8)
C1B C2B C5B 110.6(6)
C4B C3B C2B 128.4(14)
C4B C3B H3B 115.8
C2B C3B H3B 115.8
C3B C4B H4B1 120.0
C3B C4B H4B2 120.0
H4B1 C4B H4B2 120.0
C2B C5B H5B1 109.5
C2B C5B H5B2 109.5
H5B1 C5B H5B2 109.5
C2B C5B H5B3 109.5
H5B1 C5B H5B3 109.5
H5B2 C5B H5B3 109.5
C4D C3D C2B 126.9(15)
C4D C3D H3D 116.6
C2B C3D H3D 116.6
C3D C4D H4D1 120.0
C3D C4D H4D2 120.0
H4D1 C4D H4D2 120.0
C2B C5D H5D1 109.5
C2B C5D H5D2 109.5
H5D1 C5D H5D2 109.5
C2B C5D H5D3 109.5
H5D1 C5D H5D3 109.5
H5D2 C5D H5D3 109.5
C14B C11B C13B 109.4(3)
C14B C11B C12B 108.2(3)
C13B C11B C12B 108.2(3)
C14B C11B P1B 111.4(2)
C13B C11B P1B 111.1(3)
C12B C11B P1B 108.5(3)
C11B C12B H12D 109.5
C11B C12B H12E 109.5
H12D C12B H12E 109.5
C11B C12B H12F 109.5
H12D C12B H12F 109.5
H12E C12B H12F 109.5
C11B C13B H13D 109.5
C11B C13B H13E 109.5
H13D C13B H13E 109.5
C11B C13B H13F 109.5
H13D C13B H13F 109.5
H13E C13B H13F 109.5
C11B C14B H14D 109.5
C11B C14B H14E 109.5
H14D C14B H14E 109.5
C11B C14B H14F 109.5
H14D C14B H14F 109.5
H14E C14B H14F 109.5
C16B C15B C17B 110.8(3)
C16B C15B C18B 109.1(3)
C17B C15B C18B 107.1(3)
C16B C15B P1B 112.2(2)
C17B C15B P1B 109.8(3)
C18B C15B P1B 107.6(3)
C15B C16B H16D 109.5
C15B C16B H16E 109.5
H16D C16B H16E 109.5
C15B C16B H16F 109.5
H16D C16B H16F 109.5
H16E C16B H16F 109.5
C15B C17B H17D 109.5
C15B C17B H17E 109.5
H17D C17B H17E 109.5
C15B C17B H17F 109.5
H17D C17B H17F 109.5
H17E C17B H17F 109.5
C15B C18B H18D 109.5
C15B C18B H18E 109.5
H18D C18B H18E 109.5
C15B C18B H18F 109.5
H18D C18B H18F 109.5
H18E C18B H18F 109.5
C26B C21B C22B 114.3(3)
C26B C21B B1B 128.0(3)
C22B C21B B1B 117.6(3)
F22B C22B C23B 116.3(3)
F22B C22B C21B 119.8(3)
C23B C22B C21B 124.0(3)
F23B C23B C24B 120.0(3)
F23B C23B C22B 120.9(3)
C24B C23B C22B 119.0(3)
F24B C24B C23B 120.3(3)
F24B C24B C25B 119.9(3)
C23B C24B C25B 119.7(3)
F25B C25B C24B 119.6(3)
F25B C25B C26B 120.9(3)
C24B C25B C26B 119.6(3)
F26B C26B C21B 122.0(3)
F26B C26B C25B 114.7(3)
C21B C26B C25B 123.3(3)
C32B C31B C36B 114.0(3)
C32B C31B B1B 126.5(3)
C36B C31B B1B 119.4(3)
F32B C32B C31B 121.7(3)
F32B C32B C33B 114.1(3)
C31B C32B C33B 124.2(3)
F33B C33B C34B 120.1(3)
F33B C33B C32B 120.9(3)
C34B C33B C32B 119.0(3)
F34B C34B C35B 120.1(3)
F34B C34B C33B 120.0(3)
C35B C34B C33B 119.9(3)
F35B C35B C34B 120.3(3)
F35B C35B C36B 120.6(3)
C34B C35B C36B 119.1(3)
F36B C36B C35B 116.3(3)
F36B C36B C31B 119.8(3)
C35B C36B C31B 123.9(3)
C42B C41B C46B 118.8(3)
C42B C41B N1B 117.3(3)
C46B C41B N1B 123.7(3)
C41B C42B C43B 120.7(3)
C41B C42B H42B 119.7
C43B C42B H42B 119.7
C44B C43B C42B 120.1(3)
C44B C43B H43B 119.9
C42B C43B H43B 119.9
C45B C44B C43B 119.4(4)
C45B C44B H44B 120.3
C43B C44B H44B 120.3
C44B C45B C46B 120.7(3)
C44B C45B H45B 119.7
C46B C45B H45B 119.7
C45B C46B C41B 120.1(3)
C45B C46B H46B 119.9
C41B C46B H46B 119.9

loop_
_geom_bond_atom_site_label_1
_geom_bond_atom_site_label_2
_geom_bond_distance
B1A O2A 1.447(4)
B1A O1A 1.531(4)
B1A C21A 1.645(4)
B1A C31A 1.645(5)
N1A C41A 1.449(4)
N1A O2A 1.463(3)
N1A C2A 1.496(4)
O1A P1A 1.536(2)
P1A C1A 1.815(4)
P1A C11A 1.849(3)
P1A C15A 1.862(3)
C1A C2A 1.549(5)
C1A H101 0.99
C1A H102 0.99
C2A C5C 1.512(12)
C2A C3C 1.528(12)
C2A C3A 1.538(9)
C2A C5A 1.556(9)
C3A C4A 1.343(18)
C3A H3A 0.95
C4A H4A1 0.95
C4A H4A2 0.95
C5A H5A1 0.98
C5A H5A2 0.98
C5A H5A3 0.98
C3C C4C 1.327(18)
C3C H3C 0.95
C4C H4C1 0.95
C4C H4C2 0.95
C5C H5C1 0.98
C5C H5C2 0.98
C5C H5C3 0.98
C11A C14A 1.520(5)
C11A C13A 1.541(4)
C11A C12A 1.541(4)
C12A H12A 0.98
C12A H12B 0.98
C12A H12C 0.98
C13A H13A 0.98
C13A H13B 0.98
C13A H13C 0.98
C14A H14A 0.98
C14A H14B 0.98
C14A H14C 0.98
C15A C17A 1.541(5)
C15A C16A 1.541(5)
C15A C18A 1.543(5)
C16A H16A 0.98
C16A H16B 0.98
C16A H16C 0.98
C17A H17A 0.98
C17A H17B 0.98
C17A H17C 0.98
C18A H18A 0.98
C18A H18B 0.98
C18A H18C 0.98
C21A C22A 1.392(4)
C21A C26A 1.392(5)
C22A F22A 1.353(4)
C22A C23A 1.377(4)
C23A F23A 1.351(4)
C23A C24A 1.369(5)
C24A F24A 1.345(3)
C24A C25A 1.378(5)
C25A F25A 1.345(4)
C25A C26A 1.383(4)
C26A F26A 1.356(4)
C31A C32A 1.384(5)
C31A C36A 1.395(5)
C32A F32A 1.353(4)
C32A C33A 1.383(5)
C33A F33A 1.348(4)
C33A C34A 1.368(6)
C34A F34A 1.353(4)
C34A C35A 1.371(6)
C35A F35A 1.353(4)
C35A C36A 1.376(5)
C36A F36A 1.349(4)
C41A C46A 1.380(5)
C41A C42A 1.396(4)
C42A C43A 1.383(5)
C42A H42A 0.95
C43A C44A 1.386(5)
C43A H43A 0.95
C44A C45A 1.381(5)
C44A H44A 0.95
C45A C46A 1.388(5)
C45A H45A 0.95
C46A H46A 0.95
B1B O2B 1.444(5)
B1B O1B 1.521(5)
B1B C21B 1.646(5)
B1B C31B 1.657(5)
N1B C41B 1.439(4)
N1B O2B 1.463(3)
N1B C2B 1.505(4)
O1B P1B 1.535(2)
P1B C1B 1.815(4)
P1B C11B 1.850(4)
P1B C15B 1.862(4)
C1B C2B 1.554(5)
C1B H111 0.99
C1B H112 0.99
C2B C3D 1.522(11)
C2B C5D 1.526(11)
C2B C3B 1.539(10)
C2B C5B 1.557(10)
C3B C4B 1.219(18)
C3B H3B 0.95
C4B H4B1 0.95
C4B H4B2 0.95
C5B H5B1 0.98
C5B H5B2 0.98
C5B H5B3 0.98
C3D C4D 1.220(18)
C3D H3D 0.95
C4D H4D1 0.95
C4D H4D2 0.95
C5D H5D1 0.98
C5D H5D2 0.98
C5D H5D3 0.98
C11B C14B 1.529(6)
C11B C13B 1.536(5)
C11B C12B 1.546(5)
C12B H12D 0.98
C12B H12E 0.98
C12B H12F 0.98
C13B H13D 0.98
C13B H13E 0.98
C13B H13F 0.98
C14B H14D 0.98
C14B H14E 0.98
C14B H14F 0.98
C15B C16B 1.534(5)
C15B C17B 1.536(5)
C15B C18B 1.540(5)
C16B H16D 0.98
C16B H16E 0.98
C16B H16F 0.98
C17B H17D 0.98
C17B H17E 0.98
C17B H17F 0.98
C18B H18D 0.98
C18B H18E 0.98
C18B H18F 0.98
C21B C26B 1.377(5)
C21B C22B 1.391(5)
C22B F22B 1.347(4)
C22B C23B 1.377(5)
C23B F23B 1.351(4)
C23B C24B 1.367(5)
C24B F24B 1.356(4)
C24B C25B 1.371(5)
C25B F25B 1.357(4)
C25B C26B 1.385(5)
C26B F26B 1.353(4)
C31B C32B 1.380(5)
C31B C36B 1.390(5)
C32B F32B 1.358(4)
C32B C33B 1.389(4)
C33B F33B 1.340(4)
C33B C34B 1.373(5)
C34B F34B 1.351(4)
C34B C35B 1.369(5)
C35B F35B 1.342(4)
C35B C36B 1.388(5)
C36B F36B 1.349(4)
C41B C42B 1.388(4)
C41B C46B 1.392(5)
C42B C43B 1.389(5)
C42B H42B 0.95
C43B C44B 1.384(5)
C43B H43B 0.95
C44B C45B 1.380(5)
C44B H44B 0.95
C45B C46B 1.389(5)
C45B H45B 0.95
C46B H46B 0.95

loop_
_geom_torsion_atom_site_label_1
_geom_torsion_atom_site_label_2
_geom_torsion_atom_site_label_3
_geom_torsion_atom_site_label_4
_geom_torsion
O2A B1A O1A P1A 7.7(4)
C21A B1A O1A P1A -108.3(3)
C31A B1A O1A P1A 132.0(2)
O1A B1A O2A N1A 57.8(3)
C21A B1A O2A N1A 173.9(2)
C31A B1A O2A N1A -63.5(3)
C41A N1A O2A B1A 110.4(3)
C2A N1A O2A B1A -125.6(3)
B1A O1A P1A C1A -0.5(3)
B1A O1A P1A C11A -125.1(3)
B1A O1A P1A C15A 112.6(3)
O1A P1A C1A C2A -49.9(3)
C11A P1A C1A C2A 72.8(3)
C15A P1A C1A C2A -164.1(3)
C41A N1A C2A C5C -58.5(13)
O2A N1A C2A C5C -177.3(12)
C41A N1A C2A C3C 71.4(8)
O2A N1A C2A C3C -47.4(8)
C41A N1A C2A C3A -59.2(8)
O2A N1A C2A C3A -178.0(8)
C41A N1A C2A C1A 178.6(2)
O2A N1A C2A C1A 59.7(3)
C41A N1A C2A C5A 56.0(6)
O2A N1A C2A C5A -62.8(6)
P1A C1A C2A N1A 25.2(3)
P1A C1A C2A C5C -97.9(13)
P1A C1A C2A C3C 142.3(9)
P1A C1A C2A C3A -91.2(9)
P1A C1A C2A C5A 149.8(6)
N1A C2A C3A C4A -158.3(14)
C1A C2A C3A C4A -41.7(19)
C5A C2A C3A C4A 80.5(17)
N1A C2A C3C C4C -145.1(15)
C5C C2A C3C C4C -16.(2)
C1A C2A C3C C4C 103.0(17)
O1A P1A C11A C14A -67.7(3)
C1A P1A C11A C14A 167.0(2)
C15A P1A C11A C14A 49.7(3)
O1A P1A C11A C13A 170.0(2)
C1A P1A C11A C13A 44.6(3)
C15A P1A C11A C13A -72.7(3)
O1A P1A C11A C12A 50.9(3)
C1A P1A C11A C12A -74.5(3)
C15A P1A C11A C12A 168.2(2)
O1A P1A C15A C17A 46.7(3)
C1A P1A C15A C17A 166.0(2)
C11A P1A C15A C17A -72.2(3)
O1A P1A C15A C16A 169.8(3)
C1A P1A C15A C16A -70.9(3)
C11A P1A C15A C16A 50.9(3)
O1A P1A C15A C18A -70.0(3)
C1A P1A C15A C18A 49.3(3)
C11A P1A C15A C18A 171.1(2)
O2A B1A C21A C22A 14.6(4)
O1A B1A C21A C22A 131.9(3)
C31A B1A C21A C22A -109.8(3)
O2A B1A C21A C26A -162.6(3)
O1A B1A C21A C26A -45.3(4)
C31A B1A C21A C26A 73.0(4)
C26A C21A C22A F22A -178.6(3)
B1A C21A C22A F22A 4.1(4)
C26A C21A C22A C23A 2.6(4)
B1A C21A C22A C23A -174.7(3)
F22A C22A C23A F23A 1.3(4)
C21A C22A C23A F23A -179.9(3)
F22A C22A C23A C24A -177.5(3)
C21A C22A C23A C24A 1.4(5)
F23A C23A C24A F24A -1.2(4)
C22A C23A C24A F24A 177.5(3)
F23A C23A C24A C25A 178.2(3)
C22A C23A C24A C25A -3.1(5)
F24A C24A C25A F25A 0.7(5)
C23A C24A C25A F25A -178.6(3)
F24A C24A C25A C26A -180.0(3)
C23A C24A C25A C26A 0.7(5)
F25A C25A C26A F26A 1.9(4)
C24A C25A C26A F26A -177.4(3)
F25A C25A C26A C21A -176.9(3)
C24A C25A C26A C21A 3.8(5)
C22A C21A C26A F26A 176.0(3)
B1A C21A C26A F26A -6.5(4)
C22A C21A C26A C25A -5.3(4)
B1A C21A C26A C25A 172.3(3)
O2A B1A C31A C32A 131.9(3)
O1A B1A C31A C32A 10.1(4)
C21A B1A C31A C32A -107.4(4)
O2A B1A C31A C36A -46.9(4)
O1A B1A C31A C36A -168.6(3)
C21A B1A C31A C36A 73.9(4)
C36A C31A C32A F32A -175.7(3)
B1A C31A C32A F32A 5.5(5)
C36A C31A C32A C33A 3.7(5)
B1A C31A C32A C33A -175.1(3)
F32A C32A C33A F33A -3.2(5)
C31A C32A C33A F33A 177.4(3)
F32A C32A C33A C34A 177.5(3)
C31A C32A C33A C34A -1.9(5)
F33A C33A C34A F34A -0.2(5)
C32A C33A C34A F34A 179.1(3)
F33A C33A C34A C35A 179.6(3)
C32A C33A C34A C35A -1.2(5)
F34A C34A C35A F35A 1.3(5)
C33A C34A C35A F35A -178.4(3)
F34A C34A C35A C36A -178.1(3)
C33A C34A C35A C36A 2.1(5)
F35A C35A C36A F36A 1.3(5)
C34A C35A C36A F36A -179.2(3)
F35A C35A C36A C31A -179.6(3)
C34A C35A C36A C31A -0.1(5)
C32A C31A C36A F36A 176.4(3)
B1A C31A C36A F36A -4.7(4)
C32A C31A C36A C35A -2.7(5)
B1A C31A C36A C35A 176.2(3)
O2A N1A C41A C46A 46.1(4)
C2A N1A C41A C46A -70.8(4)
O2A N1A C41A C42A -131.5(3)
C2A N1A C41A C42A 111.6(3)
C46A C41A C42A C43A 1.0(5)
N1A C41A C42A C43A 178.7(3)
C41A C42A C43A C44A -0.3(5)
C42A C43A C44A C45A -0.2(5)
C43A C44A C45A C46A 0.1(5)
C42A C41A C46A C45A -1.1(5)
N1A C41A C46A C45A -178.6(3)
C44A C45A C46A C41A 0.6(5)
O2B B1B O1B P1B -7.7(4)
C21B B1B O1B P1B -132.8(3)
C31B B1B O1B P1B 108.4(3)
O1B B1B O2B N1B -57.4(3)
C21B B1B O2B N1B 64.5(3)
C31B B1B O2B N1B -175.7(2)
C41B N1B O2B B1B -112.7(3)
C2B N1B O2B B1B 124.5(3)
B1B O1B P1B C1B -1.5(3)
B1B O1B P1B C11B 122.9(3)
B1B O1B P1B C15B -115.0(3)
O1B P1B C1B C2B 52.0(3)
C11B P1B C1B C2B -71.3(3)
C15B P1B C1B C2B 165.2(3)
C41B N1B C2B C3D -64.8(10)
O2B N1B C2B C3D 52.8(10)
C41B N1B C2B C5D 64.0(11)
O2B N1B C2B C5D -178.4(11)
C41B N1B C2B C3B 57.5(9)
O2B N1B C2B C3B 175.1(9)
C41B N1B C2B C1B -177.0(3)
O2B N1B C2B C1B -59.5(3)
C41B N1B C2B C5B -58.5(6)
O2B N1B C2B C5B 59.0(6)
P1B C1B C2B N1B -25.4(4)
P1B C1B C2B C3D -149.7(8)
P1B C1B C2B C5D 88.4(11)
P1B C1B C2B C3B 99.9(8)
P1B C1B C2B C5B -141.9(6)
N1B C2B C3B C4B 172.9(15)
C1B C2B C3B C4B 51.(2)
C5B C2B C3B C4B -70.(2)
N1B C2B C3D C4D 141.8(15)
C5D C2B C3D C4D 18.(2)
C1B C2B C3D C4D -102.9(18)
O1B P1B C11B C14B 69.8(3)
C1B P1B C11B C14B -165.2(3)
C15B P1B C11B C14B -46.7(3)
O1B P1B C11B C13B -168.0(3)
C1B P1B C11B C13B -42.9(3)
C15B P1B C11B C13B 75.5(3)
O1B P1B C11B C12B -49.3(3)
C1B P1B C11B C12B 75.8(3)
C15B P1B C11B C12B -165.8(3)
O1B P1B C15B C16B -169.7(3)
C1B P1B C15B C16B 71.6(3)
C11B P1B C15B C16B -50.4(4)
O1B P1B C15B C17B -46.0(3)
C1B P1B C15B C17B -164.7(3)
C11B P1B C15B C17B 73.3(3)
O1B P1B C15B C18B 70.3(3)
C1B P1B C15B C18B -48.4(3)
C11B P1B C15B C18B -170.4(2)
O2B B1B C21B C26B -129.3(3)
O1B B1B C21B C26B -6.4(4)
C31B B1B C21B C26B 112.8(4)
O2B B1B C21B C22B 49.3(4)
O1B B1B C21B C22B 172.2(3)
C31B B1B C21B C22B -68.7(4)
C26B C21B C22B F22B -175.0(3)
B1B C21B C22B F22B 6.2(4)
C26B C21B C22B C23B 3.9(5)
B1B C21B C22B C23B -174.8(3)
F22B C22B C23B F23B -1.5(4)
C21B C22B C23B F23B 179.5(3)
F22B C22B C23B C24B 178.3(3)
C21B C22B C23B C24B -0.8(5)
F23B C23B C24B F24B -0.5(5)
C22B C23B C24B F24B 179.8(3)
F23B C23B C24B C25B 177.2(3)
C22B C23B C24B C25B -2.6(5)
F24B C24B C25B F25B 0.0(5)
C23B C24B C25B F25B -177.6(3)
F24B C24B C25B C26B -179.9(3)
C23B C24B C25B C26B 2.5(5)
C22B C21B C26B F26B 174.4(3)
B1B C21B C26B F26B -7.0(5)
C22B C21B C26B C25B -4.0(5)
B1B C21B C26B C25B 174.6(3)
F25B C25B C26B F26B 2.6(5)
C24B C25B C26B F26B -177.5(3)
F25B C25B C26B C21B -178.9(3)
C24B C25B C26B C21B 1.0(5)
O2B B1B C31B C32B -9.4(5)
O1B B1B C31B C32B -128.2(4)
C21B B1B C31B C32B 113.5(4)
O2B B1B C31B C36B 173.9(3)
O1B B1B C31B C36B 55.1(4)
C21B B1B C31B C36B -63.3(4)
C36B C31B C32B F32B -179.7(3)
B1B C31B C32B F32B 3.4(5)
C36B C31B C32B C33B -0.5(5)
B1B C31B C32B C33B -177.4(3)
F32B C32B C33B F33B 0.4(5)
C31B C32B C33B F33B -178.8(3)
F32B C32B C33B C34B 179.3(3)
C31B C32B C33B C34B 0.0(5)
F33B C33B C34B F34B -0.1(5)
C32B C33B C34B F34B -179.0(3)
F33B C33B C34B C35B 179.3(3)
C32B C33B C34B C35B 0.5(5)
F34B C34B C35B F35B -1.2(5)
C33B C34B C35B F35B 179.4(3)
F34B C34B C35B C36B 179.0(3)
C33B C34B C35B C36B -0.4(5)
F35B C35B C36B F36B -0.2(5)
C34B C35B C36B F36B 179.6(3)
F35B C35B C36B C31B -179.9(3)
C34B C35B C36B C31B -0.1(5)
C32B C31B C36B F36B -179.1(3)
B1B C31B C36B F36B -2.0(5)
C32B C31B C36B C35B 0.5(5)
B1B C31B C36B C35B 177.7(3)
O2B N1B C41B C42B 146.2(3)
C2B N1B C41B C42B -98.7(3)
O2B N1B C41B C46B -29.7(4)
C2B N1B C41B C46B 85.4(4)
C46B C41B C42B C43B -3.2(5)
N1B C41B C42B C43B -179.3(3)
C41B C42B C43B C44B 2.9(5)
C42B C43B C44B C45B -0.7(6)
C43B C44B C45B C46B -1.2(5)
C44B C45B C46B C41B 0.9(5)
C42B C41B C46B C45B 1.3(5)
N1B C41B C46B C45B 177.1(3)
